data_2233868
loop_
_publ_author_name
'Asiri, Abdullah M.'
'Faidallah, Hassan M.'
'Ng, Seik Weng'
'Tiekink, Edward R. T.'

_publ_section_title
;
 (2<i>Z</i>)-3-(4-Fluoroanilino)-1-(5-hydroxy-3-methyl-1-phenyl-1<i>H</i>-pyrazol-4-yl)but-2-en-1-one
;
_journal_coeditor_code HG5178
_journal_issue 3
_journal_name_full 'Acta Crystallographica Section E'
_journal_page_first o764
_journal_paper_doi 10.1107/S1600536812006514
_journal_volume 68
_journal_year 2012
_chemical_formula_iupac 'C20 H18 F N3 O2'
_chemical_formula_moiety 'C20 H18 F N3 O2'
_chemical_formula_sum 'C20 H18 F N3 O2'
_chemical_formula_weight 351.37
_chemical_name_systematic
;
(2<i>Z</i>)-3-(4-Fluoroanilino)-1-(5-hydroxy-3-methyl-1-phenyl-1<i>H</i>-
pyrazol-4-yl)but-2-en-1-one
;
_space_group_IT_number 14
_symmetry_cell_setting monoclinic
_symmetry_space_group_name_Hall '-P 2ybc'
_symmetry_space_group_name_H-M 'P 1 21/c 1'
_atom_sites_solution_hydrogens geom
_atom_sites_solution_primary direct
_atom_sites_solution_secondary difmap
_audit_creation_method SHELXL-97
_cell_angle_alpha 90.00
_cell_angle_beta 101.317(8)
_cell_angle_gamma 90.00
_cell_formula_units_Z 4
_cell_length_a 8.3871(7)
_cell_length_b 11.1368(9)
_cell_length_c 18.4772(16)
_cell_measurement_reflns_used 1871
_cell_measurement_temperature 100(2)
_cell_measurement_theta_max 27.4983
_cell_measurement_theta_min 2.4716
_cell_volume 1692.3(2)
_computing_cell_refinement 'CrysAlis PRO (Agilent, 2011)'
_computing_data_collection 'CrysAlis PRO (Agilent, 2011)'
_computing_data_reduction 'CrysAlis PRO (Agilent, 2011)'
_computing_molecular_graphics 'ORTEP-3 (Farrugia, 1997) and DIAMOND (Brandenburg, 2006)'
_computing_publication_material 'publCIF (Westrip, 2010)'
_computing_structure_refinement 'SHELXL97 (Sheldrick, 2008)'
_computing_structure_solution 'SHELXS97 (Sheldrick, 2008)'
_diffrn_ambient_temperature 100(2)
_diffrn_detector_area_resol_mean 10.4041
_diffrn_measured_fraction_theta_full 0.989
_diffrn_measured_fraction_theta_max 0.989
_diffrn_measurement_device_type 'Agilent SuperNova Dual diffractometer with an Atlas detector'
_diffrn_measurement_method '\w scan'
_diffrn_radiation_monochromator Mirror
_diffrn_radiation_source 'SuperNova (Mo) X-ray Source'
_diffrn_radiation_type MoK\a
_diffrn_radiation_wavelength 0.71073
_diffrn_reflns_av_R_equivalents 0.0383
_diffrn_reflns_av_sigmaI/netI 0.0865
_diffrn_reflns_limit_h_max 10
_diffrn_reflns_limit_h_min -7
_diffrn_reflns_limit_k_max 14
_diffrn_reflns_limit_k_min -10
_diffrn_reflns_limit_l_max 24
_diffrn_reflns_limit_l_min -22
_diffrn_reflns_number 7099
_diffrn_reflns_theta_full 27.56
_diffrn_reflns_theta_max 27.56
_diffrn_reflns_theta_min 2.48
_diffrn_standards_decay_% 0
_diffrn_standards_interval_count 0
_diffrn_standards_interval_time 0
_diffrn_standards_number 0
_exptl_absorpt_coefficient_mu 0.098
_exptl_absorpt_correction_T_max 0.9980
_exptl_absorpt_correction_T_min 0.9806
_exptl_absorpt_correction_type multi-scan
_exptl_absorpt_process_details '(CrysAlis PRO; Agilent, 2011)'
_exptl_crystal_colour orange
_exptl_crystal_density_diffrn 1.379
_exptl_crystal_density_method 'not measured'
_exptl_crystal_description plate
_exptl_crystal_F_000 736
_exptl_crystal_size_max 0.20
_exptl_crystal_size_mid 0.05
_exptl_crystal_size_min 0.02
_refine_diff_density_max 0.247
_refine_diff_density_min -0.291
_refine_ls_extinction_method none
_refine_ls_goodness_of_fit_ref 1.051
_refine_ls_hydrogen_treatment mixed
_refine_ls_matrix_type full
_refine_ls_number_parameters 245
_refine_ls_number_reflns 3866
_refine_ls_number_restraints 2
_refine_ls_restrained_S_all 1.052
_refine_ls_R_factor_all 0.0961
_refine_ls_R_factor_gt 0.0549
_refine_ls_shift/su_max 0.001
_refine_ls_shift/su_mean 0.001
_refine_ls_structure_factor_coef Fsqd
_refine_ls_weighting_details 'calc w=1/[\s^2^(Fo^2^)+(0.0355P)^2^] where P=(Fo^2^+2Fc^2^)/3'
_refine_ls_weighting_scheme calc
_refine_ls_wR_factor_gt 0.0990
_refine_ls_wR_factor_ref 0.1233
_reflns_number_gt 2504
_reflns_number_total 3866
_reflns_threshold_expression I>2\s(I)
_cod_data_source_file hg5178.cif
_cod_data_source_block I
_cod_original_sg_symbol_H-M 'P 21/c'
_cod_database_code 2233868
_cod_database_fobs_code 2233868

loop_
_symmetry_equiv_pos_as_xyz
'x, y, z'
'-x, y+1/2, -z+1/2'
'-x, -y, -z'
'x, -y-1/2, z-1/2'

loop_
_atom_site_type_symbol
_atom_site_label
_atom_site_fract_x
_atom_site_fract_y
_atom_site_fract_z
_atom_site_U_iso_or_equiv
_atom_site_adp_type
_atom_site_calc_flag
_atom_site_refinement_flags
_atom_site_occupancy
_atom_site_symmetry_multiplicity
F F1 0.00255(17) 0.62060(12) 0.97089(8) 0.0409(4) Uani d . 1 1
O O1 0.41629(18) 0.25671(13) 0.53785(8) 0.0231(4) Uani d D 1 1
H H1 0.375(3) 0.286(2) 0.5730(12) 0.069(10) Uiso d D 1 1
O O2 0.27537(17) 0.39755(12) 0.61177(8) 0.0224(4) Uani d . 1 1
N N1 0.40945(19) 0.33193(15) 0.41680(9) 0.0182(4) Uani d . 1 1
N N2 0.34816(19) 0.43289(15) 0.37538(10) 0.0196(4) Uani d . 1 1
N N3 0.1370(2) 0.55252(16) 0.69228(10) 0.0203(4) Uani d D 1 1
H H3 0.193(2) 0.4868(13) 0.6878(13) 0.036(7) Uiso d D 1 1
C C1 0.4836(2) 0.23985(18) 0.38159(12) 0.0180(5) Uani d . 1 1
C C2 0.5548(2) 0.13998(18) 0.42087(13) 0.0241(5) Uani d . 1 1
H H2 0.5564 0.1330 0.4723 0.029 Uiso calc R 1 1
C C3 0.6234(3) 0.0508(2) 0.38406(13) 0.0277(5) Uani d . 1 1
H H3A 0.6712 -0.0177 0.4105 0.033 Uiso calc R 1 1
C C4 0.6227(3) 0.0607(2) 0.30946(13) 0.0273(6) Uani d . 1 1
H H4 0.6699 -0.0006 0.2847 0.033 Uiso calc R 1 1
C C5 0.5528(2) 0.1606(2) 0.27070(13) 0.0258(5) Uani d . 1 1
H H5 0.5520 0.1674 0.2194 0.031 Uiso calc R 1 1
C C6 0.4842(2) 0.25036(19) 0.30655(12) 0.0231(5) Uani d . 1 1
H H6 0.4376 0.3190 0.2800 0.028 Uiso calc R 1 1
C C7 0.3767(2) 0.33942(18) 0.48588(11) 0.0175(5) Uani d . 1 1
C C8 0.2937(2) 0.44604(18) 0.49086(11) 0.0168(4) Uani d . 1 1
C C9 0.2795(2) 0.49994(18) 0.41992(12) 0.0176(5) Uani d . 1 1
C C10 0.2000(2) 0.61536(18) 0.39152(12) 0.0221(5) Uani d . 1 1
H H10A 0.1995 0.6224 0.3386 0.033 Uiso calc R 1 1
H H10B 0.2606 0.6828 0.4178 0.033 Uiso calc R 1 1
H H10C 0.0880 0.6166 0.3996 0.033 Uiso calc R 1 1
C C11 0.2433(2) 0.47650(18) 0.55928(12) 0.0184(5) Uani d . 1 1
C C12 0.1636(2) 0.58608(18) 0.56826(11) 0.0177(5) Uani d . 1 1
H H12 0.1423 0.6388 0.5271 0.021 Uiso calc R 1 1
C C13 0.1141(2) 0.62287(18) 0.63183(12) 0.0183(5) Uani d . 1 1
C C14 0.0365(3) 0.74430(18) 0.63272(12) 0.0233(5) Uani d . 1 1
H H14A 0.0672 0.7948 0.5942 0.035 Uiso calc R 1 1
H H14B 0.0738 0.7819 0.6810 0.035 Uiso calc R 1 1
H H14C -0.0820 0.7354 0.6235 0.035 Uiso calc R 1 1
C C15 0.0973(2) 0.57223(19) 0.76250(12) 0.0198(5) Uani d . 1 1
C C16 0.1966(3) 0.51939(19) 0.82326(13) 0.0254(5) Uani d . 1 1
H H16 0.2878 0.4734 0.8164 0.030 Uiso calc R 1 1
C C17 0.1645(3) 0.5328(2) 0.89379(13) 0.0275(5) Uani d . 1 1
H H17 0.2311 0.4954 0.9352 0.033 Uiso calc R 1 1
C C18 0.0323(3) 0.6024(2) 0.90176(13) 0.0265(5) Uani d . 1 1
C C19 -0.0693(3) 0.6538(2) 0.84292(13) 0.0255(5) Uani d . 1 1
H H19 -0.1594 0.7006 0.8503 0.031 Uiso calc R 1 1
C C20 -0.0396(2) 0.63699(19) 0.77237(13) 0.0235(5) Uani d . 1 1
H H20 -0.1120 0.6694 0.7309 0.028 Uiso calc R 1 1

loop_
_atom_site_aniso_label
_atom_site_aniso_U_11
_atom_site_aniso_U_22
_atom_site_aniso_U_33
_atom_site_aniso_U_12
_atom_site_aniso_U_13
_atom_site_aniso_U_23
F1 0.0595(10) 0.0460(9) 0.0209(8) -0.0049(7) 0.0172(7) -0.0090(7)
O1 0.0295(9) 0.0225(9) 0.0180(9) 0.0055(7) 0.0067(7) 0.0035(7)
O2 0.0260(8) 0.0237(8) 0.0188(9) 0.0018(6) 0.0071(7) 0.0027(7)
N1 0.0188(9) 0.0195(9) 0.0161(10) 0.0028(7) 0.0031(8) 0.0010(8)
N2 0.0193(9) 0.0209(10) 0.0184(10) 0.0018(7) 0.0032(8) 0.0015(8)
N3 0.0226(10) 0.0226(11) 0.0166(10) 0.0013(8) 0.0063(8) -0.0013(8)
C1 0.0131(10) 0.0201(12) 0.0201(12) 0.0005(8) 0.0013(9) -0.0046(9)
C2 0.0253(11) 0.0242(12) 0.0224(13) 0.0029(10) 0.0039(10) -0.0031(10)
C3 0.0292(12) 0.0220(13) 0.0309(14) 0.0046(10) 0.0035(11) -0.0018(10)
C4 0.0252(12) 0.0265(13) 0.0300(14) 0.0027(10) 0.0048(11) -0.0121(11)
C5 0.0204(11) 0.0334(14) 0.0233(13) 0.0007(10) 0.0036(10) -0.0073(11)
C6 0.0194(11) 0.0291(13) 0.0202(12) 0.0033(9) 0.0029(10) -0.0004(10)
C7 0.0159(10) 0.0209(11) 0.0157(11) -0.0022(9) 0.0027(9) 0.0018(9)
C8 0.0133(9) 0.0215(11) 0.0157(11) -0.0023(8) 0.0034(8) 0.0001(9)
C9 0.0150(10) 0.0186(11) 0.0190(11) -0.0020(8) 0.0026(9) -0.0019(9)
C10 0.0248(11) 0.0213(11) 0.0209(12) 0.0011(9) 0.0063(10) 0.0005(9)
C11 0.0139(10) 0.0228(12) 0.0176(11) -0.0063(9) 0.0014(9) -0.0015(10)
C12 0.0177(10) 0.0195(11) 0.0160(11) 0.0006(9) 0.0031(9) 0.0008(9)
C13 0.0164(10) 0.0193(11) 0.0192(12) -0.0044(9) 0.0033(9) -0.0003(9)
C14 0.0282(12) 0.0227(13) 0.0199(13) 0.0008(9) 0.0069(10) -0.0010(10)
C15 0.0234(11) 0.0208(12) 0.0160(11) -0.0033(9) 0.0062(9) -0.0013(9)
C16 0.0283(12) 0.0246(13) 0.0244(13) 0.0014(10) 0.0082(10) 0.0010(10)
C17 0.0338(13) 0.0286(13) 0.0179(12) -0.0021(11) -0.0005(10) 0.0035(10)
C18 0.0391(13) 0.0268(13) 0.0160(12) -0.0091(11) 0.0114(11) -0.0072(10)
C19 0.0262(12) 0.0243(13) 0.0288(14) -0.0030(10) 0.0126(11) -0.0036(10)
C20 0.0206(11) 0.0281(13) 0.0213(13) -0.0023(9) 0.0031(10) -0.0010(10)

loop_
_atom_type_symbol
_atom_type_description
_atom_type_scat_dispersion_real
_atom_type_scat_dispersion_imag
_atom_type_scat_source
C C 0.0033 0.0016 'International Tables Vol C Tables 4.2.6.8 and 6.1.1.4'
H H 0.0000 0.0000 'International Tables Vol C Tables 4.2.6.8 and 6.1.1.4'
N N 0.0061 0.0033 'International Tables Vol C Tables 4.2.6.8 and 6.1.1.4'
O O 0.0106 0.0060 'International Tables Vol C Tables 4.2.6.8 and 6.1.1.4'
F F 0.0171 0.0103 'International Tables Vol C Tables 4.2.6.8 and 6.1.1.4'

loop_
_geom_angle_atom_site_label_1
_geom_angle_atom_site_label_2
_geom_angle_atom_site_label_3
_geom_angle
C7 O1 H1 102(2)
C7 N1 N2 110.10(16)
C7 N1 C1 131.38(18)
N2 N1 C1 118.42(16)
C9 N2 N1 105.73(17)
C13 N3 C15 130.36(18)
C13 N3 H3 113.3(15)
C15 N3 H3 116.1(16)
C6 C1 C2 119.97(19)
C6 C1 N1 118.86(19)
C2 C1 N1 121.17(19)
C3 C2 C1 119.4(2)
C3 C2 H2 120.3
C1 C2 H2 120.3
C4 C3 C2 120.6(2)
C4 C3 H3A 119.7
C2 C3 H3A 119.7
C3 C4 C5 119.8(2)
C3 C4 H4 120.1
C5 C4 H4 120.1
C6 C5 C4 120.3(2)
C6 C5 H5 119.9
C4 C5 H5 119.9
C5 C6 C1 119.9(2)
C5 C6 H6 120.0
C1 C6 H6 120.0
O1 C7 N1 124.71(18)
O1 C7 C8 127.17(18)
N1 C7 C8 108.11(18)
C7 C8 C9 104.59(17)
C7 C8 C11 119.57(19)
C9 C8 C11 135.84(19)
N2 C9 C8 111.47(18)
N2 C9 C10 119.03(19)
C8 C9 C10 129.50(18)
C9 C10 H10A 109.5
C9 C10 H10B 109.5
H10A C10 H10B 109.5
C9 C10 H10C 109.5
H10A C10 H10C 109.5
H10B C10 H10C 109.5
O2 C11 C12 121.97(18)
O2 C11 C8 116.11(18)
C12 C11 C8 121.92(19)
C13 C12 C11 125.6(2)
C13 C12 H12 117.2
C11 C12 H12 117.2
N3 C13 C12 120.95(19)
N3 C13 C14 120.42(18)
C12 C13 C14 118.62(19)
C13 C14 H14A 109.5
C13 C14 H14B 109.5
H14A C14 H14B 109.5
C13 C14 H14C 109.5
H14A C14 H14C 109.5
H14B C14 H14C 109.5
C16 C15 C20 119.36(19)
C16 C15 N3 117.51(18)
C20 C15 N3 123.1(2)
C17 C16 C15 121.1(2)
C17 C16 H16 119.5
C15 C16 H16 119.5
C18 C17 C16 117.8(2)
C18 C17 H17 121.1
C16 C17 H17 121.1
F1 C18 C19 118.8(2)
F1 C18 C17 118.7(2)
C19 C18 C17 122.5(2)
C18 C19 C20 119.4(2)
C18 C19 H19 120.3
C20 C19 H19 120.3
C19 C20 C15 119.7(2)
C19 C20 H20 120.1
C15 C20 H20 120.1

loop_
_geom_bond_atom_site_label_1
_geom_bond_atom_site_label_2
_geom_bond_distance
F1 C18 1.364(2)
O1 C7 1.325(2)
O1 H1 0.860(10)
O2 C11 1.298(2)
N1 C7 1.360(2)
N1 N2 1.400(2)
N1 C1 1.421(2)
N2 C9 1.324(2)
N3 C13 1.347(3)
N3 C15 1.419(2)
N3 H3 0.884(9)
C1 C6 1.393(3)
C1 C2 1.397(3)
C2 C3 1.391(3)
C2 H2 0.9500
C3 C4 1.382(3)
C3 H3A 0.9500
C4 C5 1.389(3)
C4 H4 0.9500
C5 C6 1.385(3)
C5 H5 0.9500
C6 H6 0.9500
C7 C8 1.388(3)
C8 C9 1.425(3)
C8 C11 1.450(3)
C9 C10 1.495(3)
C10 H10A 0.9800
C10 H10B 0.9800
C10 H10C 0.9800
C11 C12 1.417(3)
C12 C13 1.382(3)
C12 H12 0.9500
C13 C14 1.502(3)
C14 H14A 0.9800
C14 H14B 0.9800
C14 H14C 0.9800
C15 C16 1.390(3)
C15 C20 1.397(3)
C16 C17 1.389(3)
C16 H16 0.9500
C17 C18 1.384(3)
C17 H17 0.9500
C18 C19 1.368(3)
C19 C20 1.387(3)
C19 H19 0.9500
C20 H20 0.9500

loop_
_geom_hbond_atom_site_label_D
_geom_hbond_atom_site_label_H
_geom_hbond_atom_site_label_A
_geom_hbond_site_symmetry_A
_geom_hbond_distance_DH
_geom_hbond_distance_HA
_geom_hbond_distance_DA
_geom_hbond_angle_DHA
O1 H1 O2 . 0.860(10) 1.73(2) 2.521(2) 152(3)
N3 H3 O2 . 0.880(10) 1.95(2) 2.686(2) 139(2)
C14 H14A F1 4_575 0.98 2.43 3.309(3) 150
C19 H19 O2 2_556 0.95 2.55 3.410(3) 150
C16 H16 Cg1 4_566 0.95 2.59 3.496(3) 161

loop_
_geom_torsion_atom_site_label_1
_geom_torsion_atom_site_label_2
_geom_torsion_atom_site_label_3
_geom_torsion_atom_site_label_4
_geom_torsion
C7 N1 N2 C9 0.1(2)
C1 N1 N2 C9 176.80(16)
C7 N1 C1 C6 172.3(2)
N2 N1 C1 C6 -3.6(3)
C7 N1 C1 C2 -7.6(3)
N2 N1 C1 C2 176.52(18)
C6 C1 C2 C3 -1.1(3)
N1 C1 C2 C3 178.82(18)
C1 C2 C3 C4 0.5(3)
C2 C3 C4 C5 -0.1(3)
C3 C4 C5 C6 0.2(3)
C4 C5 C6 C1 -0.7(3)
C2 C1 C6 C5 1.2(3)
N1 C1 C6 C5 -178.71(17)
N2 N1 C7 O1 178.72(18)
C1 N1 C7 O1 2.6(3)
N2 N1 C7 C8 -0.3(2)
C1 N1 C7 C8 -176.41(19)
O1 C7 C8 C9 -178.6(2)
N1 C7 C8 C9 0.3(2)
O1 C7 C8 C11 0.9(3)
N1 C7 C8 C11 179.86(17)
N1 N2 C9 C8 0.1(2)
N1 N2 C9 C10 -179.39(17)
C7 C8 C9 N2 -0.3(2)
C11 C8 C9 N2 -179.7(2)
C7 C8 C9 C10 179.2(2)
C11 C8 C9 C10 -0.3(4)
C7 C8 C11 O2 -2.4(3)
C9 C8 C11 O2 177.0(2)
C7 C8 C11 C12 177.68(19)
C9 C8 C11 C12 -2.9(4)
O2 C11 C12 C13 1.2(3)
C8 C11 C12 C13 -178.86(19)
C15 N3 C13 C12 179.61(19)
C15 N3 C13 C14 0.7(3)
C11 C12 C13 N3 -1.2(3)
C11 C12 C13 C14 177.71(19)
C13 N3 C15 C16 -149.5(2)
C13 N3 C15 C20 33.5(3)
C20 C15 C16 C17 -1.8(3)
N3 C15 C16 C17 -179.00(19)
C15 C16 C17 C18 -1.3(3)
C16 C17 C18 F1 -177.45(19)
C16 C17 C18 C19 2.5(3)
F1 C18 C19 C20 179.42(18)
C17 C18 C19 C20 -0.5(3)
C18 C19 C20 C15 -2.7(3)
C16 C15 C20 C19 3.8(3)
N3 C15 C20 C19 -179.17(19)

loop_
_cod_related_entry_id
_cod_related_entry_database
_cod_related_entry_code
1 ChemSpider 30657509
